data_4519507
loop_
_publ_author_name
'Abdel Rahman Al Ahmad'
'Thierry Maris'
'James D. Wuest'

_publ_contact_author_id_orcid 0000-0001-9731-4046
_publ_section_title
;
 ArOCF3, ArOCHF2, ArOCH2F, and ArOCH3: What the F Does to Control the
 Crystallization of Riluzole and Analogous Fluoromethyl Ethers
;
_journal_name_full 'Crystal growth & Design'
_journal_page_first 6408
_journal_page_last 6420
_journal_paper_doi 10.1021/acs.cgd.5c00831
_journal_volume 25
_journal_year 2025
_chemical_formula_moiety 'C8 H6 F2 N2 O S'
_chemical_formula_sum 'C8 H6 F2 N2 O S'
_chemical_formula_weight 216.21
_chemical_name_systematic 6-(difluoromethoxy)-1,3-benzothiazol-2-amine
_space_group_crystal_system monoclinic
_space_group_IT_number 14
_space_group_name_Hall '-P 2ybc'
_space_group_name_H-M_alt 'P 1 21/c 1'
_atom_sites_solution_hydrogens geom
_atom_sites_solution_primary dual
_audit_contact_author_email thierry.maris@umontreal.ca
_audit_contact_author_name 'Thierry Maris'
_audit_contact_author_phone '+1 514 340 4711 2579'
_audit_creation_date 2024-11-26
_cell_angle_alpha 90
_cell_angle_beta 101.366(3)
_cell_angle_gamma 90
_cell_formula_units_Z 8
_cell_length_a 18.7483(10)
_cell_length_b 7.9725(4)
_cell_length_c 11.9698(6)
_cell_measurement_reflns_used 9991
_cell_measurement_temperature 150
_cell_measurement_theta_max 60.584
_cell_measurement_theta_min 3.524
_cell_volume 1754.05(16)
_computing_cell_refinement
;
SAINT (2020) V8.40B; Integration Software for Single Crystal Data.
Bruker AXS Inc., Madison, WI 53719-1173.
;
_computing_data_collection
;
APEX 4 (2022) Bruker AXS Inc., Madison, WI 53719-1173.
;
_computing_data_reduction
;
SAINT (2020) V8.40B; Integration Software for Single Crystal Data.
Bruker AXS Inc., Madison, WI 53719-1173.
;
_computing_molecular_graphics 'Olex2 1.3 (Dolomanov et al., 2009)'
_computing_publication_material 'Olex2 1.3 (Dolomanov et al., 2009)'
_computing_structure_refinement 'XL  (Sheldrick, 2008)'
_computing_structure_solution 'SHELXT 2018/2 (Sheldrick, 2018)'
_diffrn_ambient_temperature 150
_diffrn_detector 'CMOS Area detector'
_diffrn_detector_area_resol_mean 10.42
_diffrn_detector_type 'Bruker CMOS Photon III '
_diffrn_measured_fraction_theta_full 0.975
_diffrn_measured_fraction_theta_max 0.957
_diffrn_measurement_device 'k-geometry diffractometer'
_diffrn_measurement_device_type 'Bruker Venture Metaljet'
_diffrn_measurement_method '\w and \f scans'
_diffrn_radiation_collimation 'Focusing mirrors'
_diffrn_radiation_monochromator 'Helios MX Mirror Optics'
_diffrn_radiation_probe x-ray
_diffrn_radiation_type 'Ga K\a'
_diffrn_radiation_wavelength 1.34139
_diffrn_reflns_av_R_equivalents 0.0524
_diffrn_reflns_av_unetI/netI 0.0289
_diffrn_reflns_Laue_measured_fraction_full 0.975
_diffrn_reflns_Laue_measured_fraction_max 0.957
_diffrn_reflns_limit_h_max 22
_diffrn_reflns_limit_h_min -24
_diffrn_reflns_limit_k_max 10
_diffrn_reflns_limit_k_min -10
_diffrn_reflns_limit_l_max 15
_diffrn_reflns_limit_l_min -15
_diffrn_reflns_number 49845
_diffrn_reflns_point_group_measured_fraction_full 0.975
_diffrn_reflns_point_group_measured_fraction_max 0.957
_diffrn_reflns_theta_full 53.594
_diffrn_reflns_theta_max 60.790
_diffrn_reflns_theta_min 4.185
_diffrn_source 'Metal Jet'
_diffrn_source_current 2.86
_diffrn_source_power 0.1993706
_diffrn_source_target Ga
_diffrn_source_type 'Gallium Liquid Metal Jet Source'
_diffrn_source_voltage 69.71
_exptl_absorpt_coefficient_mu 2.191
_exptl_absorpt_correction_T_max 0.2103
_exptl_absorpt_correction_T_min 0.0913
_exptl_absorpt_correction_type multi-scan
_exptl_absorpt_process_details
;
SADABS-2016/2 (Bruker,2016/2) was used for absorption correction.
wR2(int) was 0.1728 before and 0.0967 after correction.
The Ratio of minimum to maximum transmission is 0.4341.
The \l/2 correction factor is Not present.
;
_exptl_crystal_colour 'clear light yellow'
_exptl_crystal_colour_lustre clear
_exptl_crystal_colour_modifier light
_exptl_crystal_colour_primary yellow
_exptl_crystal_density_diffrn 1.637
_exptl_crystal_description block
_exptl_crystal_F_000 880
_exptl_crystal_recrystallization_method 'crystallized from Acetone'
_exptl_crystal_size_max 0.184
_exptl_crystal_size_mid 0.157
_exptl_crystal_size_min 0.126
_refine_diff_density_max 0.763
_refine_diff_density_min -0.827
_refine_diff_density_rms 0.084
_refine_ls_extinction_coef .
_refine_ls_extinction_method none
_refine_ls_goodness_of_fit_ref 1.088
_refine_ls_hydrogen_treatment constr
_refine_ls_matrix_type full
_refine_ls_number_parameters 263
_refine_ls_number_reflns 3874
_refine_ls_number_restraints 13
_refine_ls_restrained_S_all 1.122
_refine_ls_R_factor_all 0.0771
_refine_ls_R_factor_gt 0.0745
_refine_ls_shift/su_max 0.000
_refine_ls_shift/su_mean 0.000
_refine_ls_structure_factor_coef Fsqd
_refine_ls_weighting_details 'w=1/[\s^2^(Fo^2^)+(0.0953P)^2^+3.1881P] where P=(Fo^2^+2Fc^2^)/3'
_refine_ls_weighting_scheme calc
_refine_ls_wR_factor_gt 0.2136
_refine_ls_wR_factor_ref 0.2153
_reflns_Friedel_coverage 0.000
_reflns_Friedel_fraction_full .
_reflns_Friedel_fraction_max .
_reflns_number_gt 3622
_reflns_number_total 3874
_reflns_threshold_expression 'I > 2\s(I)'
_cod_data_source_file 02-1b_RZ2F_P21c_jw26931_150K.cif
_cod_data_source_block jw26931
_cod_database_code 4519507

loop_
_space_group_symop_id
_space_group_symop_operation_xyz
1 'x, y, z'
2 '-x, y+1/2, -z+1/2'
3 '-x, -y, -z'
4 'x, -y-1/2, z-1/2'

loop_
_atom_site_label
_atom_site_type_symbol
_atom_site_fract_x
_atom_site_fract_y
_atom_site_fract_z
_atom_site_U_iso_or_equiv
_atom_site_adp_type
_atom_site_occupancy
_atom_site_site_symmetry_order
_atom_site_calc_flag
_atom_site_refinement_flags_posn
_atom_site_refinement_flags_adp
_atom_site_refinement_flags_occupancy
_atom_site_disorder_assembly
_atom_site_disorder_group
S1A S 0.61040(6) 0.18047(12) 0.61033(8) 0.0524(3) Uani 1 1 d . . . . .
N1A N 0.4701(2) 0.2076(4) 0.5059(3) 0.0563(8) Uani 1 1 d . . . . .
H1AA H 0.433878 0.243003 0.452845 0.068 Uiso 1 1 calc R U . . .
H1AB H 0.461609 0.140108 0.559918 0.068 Uiso 1 1 calc R U . . .
N2A N 0.55687(19) 0.3561(4) 0.4282(3) 0.0490(7) Uani 1 1 d . . . . .
C1A C 0.5382(2) 0.2564(5) 0.5043(3) 0.0496(8) Uani 1 1 d . . . . .
C2A C 0.6710(2) 0.2990(5) 0.5489(3) 0.0503(8) Uani 1 1 d . . . . .
C3A C 0.6315(2) 0.3843(4) 0.4525(3) 0.0485(8) Uani 1 1 d . . . . .
C4A C 0.6697(2) 0.4879(5) 0.3907(3) 0.0538(9) Uani 1 1 d . . . . .
H4A H 0.644336 0.549653 0.327256 0.065 Uiso 1 1 calc R U . . .
C5A C 0.7442(2) 0.5000(5) 0.4219(4) 0.0570(10) Uani 1 1 d . . . . .
H5A H 0.770381 0.569824 0.379821 0.068 Uiso 1 1 calc R U . . .
C6A C 0.7812(2) 0.4100(5) 0.5152(4) 0.0569(9) Uani 1 1 d . . . . .
C7A C 0.7457(2) 0.3098(5) 0.5813(3) 0.0545(9) Uani 1 1 d . . . . .
H7A H 0.771552 0.251257 0.645936 0.065 Uiso 1 1 calc R U . . .
O1A O 0.85717(17) 0.4295(4) 0.5492(3) 0.0665(8) Uani 1 1 d . . . . .
C8A C 0.8988(3) 0.3390(6) 0.4933(5) 0.0718(12) Uani 1 1 d . . . . .
H8A H 0.951233 0.359161 0.526965 0.086 Uiso 1 1 calc R U . . .
F1A F 0.8862(3) 0.3714(7) 0.3800(4) 0.1371(18) Uani 1 1 d . . . . .
F2A F 0.88406(18) 0.1739(4) 0.4967(4) 0.0981(11) Uani 1 1 d . . . . .
S1B S 0.29612(6) 0.52971(12) 0.15369(8) 0.0529(3) Uani 1 1 d . . . . .
N1B N 0.44235(19) 0.4960(4) 0.2255(3) 0.0531(8) Uani 1 1 d . . . . .
H1BA H 0.481705 0.449882 0.266101 0.064 Uiso 1 1 calc R U . . .
H1BB H 0.446282 0.575202 0.175864 0.064 Uiso 1 1 calc R U . . .
C1B C 0.3753(2) 0.4448(5) 0.2396(3) 0.0503(8) Uani 1 1 d . . . . .
C2B C 0.2443(2) 0.3950(5) 0.2198(3) 0.0498(8) Uani 1 1 d . . . . .
N2B N 0.36471(19) 0.3297(4) 0.3104(3) 0.0506(7) Uani 1 1 d . . . . .
C3B C 0.2905(2) 0.2986(5) 0.3019(3) 0.0503(8) Uani 1 1 d . . . . .
C4B C 0.2607(2) 0.1831(5) 0.3668(4) 0.0559(9) Uani 1 1 d . . . . .
H4B H 0.291541 0.117165 0.422369 0.067 Uiso 1 1 calc R U . . .
C5B C 0.1868(3) 0.1647(5) 0.3503(4) 0.0635(11) Uani 1 1 d . . . . .
H5B H 0.166216 0.086174 0.394604 0.076 Uiso 1 1 calc R U . . .
C6B C 0.1418(2) 0.2618(5) 0.2683(4) 0.0613(10) Uani 1 1 d . . . . .
C7B C 0.1690(2) 0.3771(5) 0.2020(4) 0.0578(10) Uani 1 1 d . . . . .
H7B H 0.137612 0.441920 0.146313 0.069 Uiso 1 1 calc R U . . .
O1B O 0.06749(18) 0.2496(4) 0.2500(3) 0.0820(11) Uani 1 1 d D . . . .
C8B C 0.0348(3) 0.1318(9) 0.3051(4) 0.0770(16) Uani 0.817(4) 1 d D . P A 1
H8B H 0.056328 0.018650 0.296985 0.092 Uiso 0.817(4) 1 calc R U P A 1
F1B F -0.0347(2) 0.1324(6) 0.2586(4) 0.1017(14) Uani 0.817(4) 1 d D . P A 1
F2B F 0.0393(2) 0.1681(6) 0.4120(3) 0.0956(13) Uani 0.817(4) 1 d D . P A 1
C8C C 0.0212(5) 0.294(4) 0.2911(8) 0.0770(16) Uani 0.183(4) 1 d D . P A 2
H8C H 0.032185 0.416146 0.284239 0.092 Uiso 0.183(4) 1 calc R U P A 2
F1C F 0.0227(7) 0.301(3) 0.4006(8) 0.1017(14) Uani 0.183(4) 1 d D . P A 2
F2C F -0.0470(4) 0.308(3) 0.2407(12) 0.0956(13) Uani 0.183(4) 1 d D . P A 2

loop_
_atom_site_aniso_label
_atom_site_aniso_U_11
_atom_site_aniso_U_22
_atom_site_aniso_U_33
_atom_site_aniso_U_23
_atom_site_aniso_U_13
_atom_site_aniso_U_12
S1A 0.0670(6) 0.0465(5) 0.0439(5) 0.0033(4) 0.0114(4) 0.0022(4)
N1A 0.061(2) 0.0546(18) 0.0536(19) 0.0112(15) 0.0116(16) 0.0006(15)
N2A 0.0610(19) 0.0440(15) 0.0429(15) 0.0011(12) 0.0124(14) 0.0019(13)
C1A 0.063(2) 0.0423(17) 0.0443(19) -0.0013(14) 0.0117(17) 0.0039(16)
C2A 0.066(2) 0.0411(17) 0.0448(19) -0.0043(14) 0.0123(17) 0.0019(16)
C3A 0.064(2) 0.0407(17) 0.0410(17) -0.0033(14) 0.0118(16) 0.0025(15)
C4A 0.072(3) 0.0431(18) 0.048(2) 0.0002(15) 0.0147(19) 0.0001(17)
C5A 0.069(3) 0.048(2) 0.056(2) -0.0004(17) 0.016(2) -0.0056(18)
C6A 0.063(2) 0.048(2) 0.059(2) -0.0110(17) 0.0114(19) -0.0026(17)
C7A 0.068(2) 0.0460(19) 0.048(2) -0.0045(15) 0.0071(18) 0.0036(17)
O1A 0.0632(18) 0.0583(17) 0.076(2) -0.0106(15) 0.0081(15) -0.0072(14)
C8A 0.073(3) 0.067(3) 0.076(3) 0.004(2) 0.015(3) 0.000(2)
F1A 0.130(3) 0.189(5) 0.097(3) 0.027(3) 0.037(3) 0.071(3)
F2A 0.078(2) 0.0619(17) 0.156(3) -0.0181(19) 0.029(2) 0.0044(14)
S1B 0.0686(6) 0.0461(5) 0.0443(5) 0.0037(3) 0.0121(4) 0.0005(4)
N1B 0.064(2) 0.0494(17) 0.0488(17) 0.0016(13) 0.0189(15) 0.0010(15)
C1B 0.065(2) 0.0454(18) 0.0420(18) -0.0034(14) 0.0151(17) 0.0037(16)
C2B 0.064(2) 0.0408(17) 0.0453(18) -0.0027(14) 0.0124(17) 0.0003(16)
N2B 0.0608(19) 0.0465(16) 0.0458(16) 0.0019(13) 0.0138(14) 0.0011(14)
C3B 0.064(2) 0.0446(18) 0.0436(18) -0.0001(14) 0.0141(17) 0.0034(16)
C4B 0.068(3) 0.050(2) 0.053(2) 0.0043(16) 0.0177(19) 0.0054(18)
C5B 0.071(3) 0.050(2) 0.074(3) 0.0074(19) 0.027(2) 0.0009(19)
C6B 0.057(2) 0.051(2) 0.079(3) -0.002(2) 0.022(2) 0.0015(18)
C7B 0.068(3) 0.0458(19) 0.060(2) -0.0010(17) 0.012(2) 0.0073(18)
O1B 0.065(2) 0.068(2) 0.115(3) 0.026(2) 0.023(2) 0.0065(16)
C8B 0.067(4) 0.074(4) 0.086(4) -0.008(3) 0.004(3) -0.005(3)
F1B 0.072(2) 0.098(3) 0.131(4) 0.000(3) 0.009(2) -0.012(2)
F2B 0.079(2) 0.116(3) 0.099(3) -0.004(2) 0.034(2) 0.013(2)
C8C 0.067(4) 0.074(4) 0.086(4) -0.008(3) 0.004(3) -0.005(3)
F1C 0.072(2) 0.098(3) 0.131(4) 0.000(3) 0.009(2) -0.012(2)
F2C 0.079(2) 0.116(3) 0.099(3) -0.004(2) 0.034(2) 0.013(2)

loop_
_atom_type_symbol
_atom_type_description
_atom_type_scat_dispersion_real
_atom_type_scat_dispersion_imag
_atom_type_scat_source
C C 0.0137 0.0067 'International Tables Vol C Tables 4.2.6.8 and 6.1.1.4'
H H 0.0000 0.0000 'International Tables Vol C Tables 4.2.6.8 and 6.1.1.4'
F F 0.0583 0.0400 'International Tables Vol C Tables 4.2.6.8 and 6.1.1.4'
N N 0.0241 0.0134 'International Tables Vol C Tables 4.2.6.8 and 6.1.1.4'
O O 0.0389 0.0241 'International Tables Vol C Tables 4.2.6.8 and 6.1.1.4'
S S 0.2925 0.4295 'International Tables Vol C Tables 4.2.6.8 and 6.1.1.4'

loop_
_geom_angle_atom_site_label_1
_geom_angle_atom_site_label_2
_geom_angle_atom_site_label_3
_geom_angle
_geom_angle_site_symmetry_1
_geom_angle_site_symmetry_3
C2A S1A C1A 89.01(19) . .
H1AA N1A H1AB 120.0 . .
C1A N1A H1AA 120.0 . .
C1A N1A H1AB 120.0 . .
C1A N2A C3A 110.4(3) . .
N1A C1A S1A 119.2(3) . .
N2A C1A S1A 115.8(3) . .
N2A C1A N1A 125.0(4) . .
C3A C2A S1A 108.8(3) . .
C7A C2A S1A 128.6(3) . .
C7A C2A C3A 122.6(4) . .
N2A C3A C2A 115.9(3) . .
N2A C3A C4A 125.8(4) . .
C4A C3A C2A 118.3(4) . .
C3A C4A H4A 120.1 . .
C5A C4A C3A 119.8(4) . .
C5A C4A H4A 120.1 . .
C4A C5A H5A 120.0 . .
C4A C5A C6A 120.0(4) . .
C6A C5A H5A 120.0 . .
C5A C6A O1A 119.3(4) . .
C7A C6A C5A 122.5(4) . .
C7A C6A O1A 118.1(4) . .
C2A C7A C6A 116.8(4) . .
C2A C7A H7A 121.6 . .
C6A C7A H7A 121.6 . .
C8A O1A C6A 116.9(4) . .
O1A C8A H8A 109.6 . .
O1A C8A F1A 113.3(4) . .
O1A C8A F2A 111.7(4) . .
F1A C8A H8A 109.6 . .
F2A C8A H8A 109.6 . .
F2A C8A F1A 102.8(5) . .
C2B S1B C1B 88.80(19) . .
H1BA N1B H1BB 120.0 . .
C1B N1B H1BA 120.0 . .
C1B N1B H1BB 120.0 . .
N1B C1B S1B 120.2(3) . .
N2B C1B S1B 115.8(3) . .
N2B C1B N1B 123.9(4) . .
C3B C2B S1B 109.4(3) . .
C7B C2B S1B 129.3(3) . .
C7B C2B C3B 121.2(4) . .
C1B N2B C3B 110.9(3) . .
N2B C3B C2B 115.0(3) . .
C4B C3B C2B 119.5(4) . .
C4B C3B N2B 125.5(4) . .
C3B C4B H4B 120.1 . .
C5B C4B C3B 119.9(4) . .
C5B C4B H4B 120.1 . .
C4B C5B H5B 120.1 . .
C4B C5B C6B 119.7(4) . .
C6B C5B H5B 120.1 . .
C7B C6B C5B 122.4(4) . .
O1B C6B C5B 121.8(4) . .
O1B C6B C7B 115.8(4) . .
C2B C7B H7B 121.3 . .
C6B C7B C2B 117.3(4) . .
C6B C7B H7B 121.3 . .
C8B O1B C6B 120.8(4) . .
C8C O1B C6B 138.4(10) . .
O1B C8B H8B 110.3 . .
F1B C8B O1B 107.2(4) . .
F1B C8B H8B 110.3 . .
F2B C8B O1B 112.1(5) . .
F2B C8B H8B 110.3 . .
F2B C8B F1B 106.4(6) . .
O1B C8C H8C 94.6 . .
O1B C8C F1C 125.4(9) . .
O1B C8C F2C 126.0(8) . .
F1C C8C H8C 94.6 . .
F2C C8C H8C 94.6 . .
F2C C8C F1C 106.7(8) . .

loop_
_geom_bond_atom_site_label_1
_geom_bond_atom_site_label_2
_geom_bond_distance
_geom_bond_site_symmetry_2
S1A C1A 1.770(4) .
S1A C2A 1.748(4) .
N1A H1AA 0.8800 .
N1A H1AB 0.8800 .
N1A C1A 1.337(5) .
N2A C1A 1.308(5) .
N2A C3A 1.390(5) .
C2A C3A 1.417(5) .
C2A C7A 1.380(6) .
C3A C4A 1.397(5) .
C4A H4A 0.9500 .
C4A C5A 1.377(6) .
C5A H5A 0.9500 .
C5A C6A 1.392(6) .
C6A C7A 1.383(6) .
C6A O1A 1.410(5) .
C7A H7A 0.9500 .
O1A C8A 1.335(6) .
C8A H8A 1.0000 .
C8A F1A 1.354(6) .
C8A F2A 1.346(6) .
S1B C1B 1.765(4) .
S1B C2B 1.740(4) .
N1B H1BA 0.8800 .
N1B H1BB 0.8800 .
N1B C1B 1.364(5) .
C1B N2B 1.291(5) .
C2B C3B 1.404(6) .
C2B C7B 1.393(6) .
N2B C3B 1.396(5) .
C3B C4B 1.391(5) .
C4B H4B 0.9500 .
C4B C5B 1.368(6) .
C5B H5B 0.9500 .
C5B C6B 1.396(7) .
C6B C7B 1.375(6) .
C6B O1B 1.371(5) .
C7B H7B 0.9500 .
O1B C8B 1.361(7) .
O1B C8C 1.137(12) .
C8B H8B 1.0000 .
C8B F1B 1.312(5) .
C8B F2B 1.299(5) .
C8C H8C 1.0000 .
C8C F1C 1.306(6) .
C8C F2C 1.306(6) .

loop_
_geom_hbond_atom_site_label_D
_geom_hbond_atom_site_label_H
_geom_hbond_atom_site_label_A
_geom_hbond_distance_DH
_geom_hbond_distance_HA
_geom_hbond_distance_DA
_geom_hbond_angle_DHA
_geom_hbond_site_symmetry_A
_geom_hbond_publ_flag
N1A H1AA N2B 0.88 2.05 2.916(5) 168.8 . yes
N1A H1AB N1B 0.88 2.35 3.219(5) 169.5 4_566 yes
C8A H8A F1C 1.00 2.26 2.782(11) 111.3 1_655 yes
N1B H1BA N2A 0.88 2.29 3.112(5) 156.1 . yes
N1B H1BB N2A 0.88 2.56 3.411(5) 163.7 2_655 yes
C4B H4B S1B 0.95 2.99 3.771(4) 140.1 4_566 yes
C5B H5B F2B 0.95 2.52 3.000(6) 111.7 . yes
C7B H7B F2A 0.95 2.50 3.363(6) 151.4 2_655 yes

loop_
_geom_torsion_atom_site_label_1
_geom_torsion_atom_site_label_2
_geom_torsion_atom_site_label_3
_geom_torsion_atom_site_label_4
_geom_torsion
_geom_torsion_site_symmetry_1
_geom_torsion_site_symmetry_2
_geom_torsion_site_symmetry_3
_geom_torsion_site_symmetry_4
S1A C2A C3A N2A -0.4(4) . . . .
S1A C2A C3A C4A 179.6(3) . . . .
S1A C2A C7A C6A 178.1(3) . . . .
N2A C3A C4A C5A -177.7(4) . . . .
C1A S1A C2A C3A -0.7(3) . . . .
C1A S1A C2A C7A -178.6(4) . . . .
C1A N2A C3A C2A 1.8(4) . . . .
C1A N2A C3A C4A -178.3(3) . . . .
C2A S1A C1A N1A -179.2(3) . . . .
C2A S1A C1A N2A 1.8(3) . . . .
C2A C3A C4A C5A 2.2(5) . . . .
C3A N2A C1A S1A -2.4(4) . . . .
C3A N2A C1A N1A 178.8(3) . . . .
C3A C2A C7A C6A 0.4(6) . . . .
C3A C4A C5A C6A -0.3(6) . . . .
C4A C5A C6A C7A -1.7(6) . . . .
C4A C5A C6A O1A -177.2(4) . . . .
C5A C6A C7A C2A 1.6(6) . . . .
C5A C6A O1A C8A -82.8(5) . . . .
C6A O1A C8A F1A 59.8(6) . . . .
C6A O1A C8A F2A -55.7(6) . . . .
C7A C2A C3A N2A 177.6(3) . . . .
C7A C2A C3A C4A -2.3(5) . . . .
C7A C6A O1A C8A 101.4(5) . . . .
O1A C6A C7A C2A 177.2(3) . . . .
S1B C1B N2B C3B 0.0(4) . . . .
S1B C2B C3B N2B -0.9(4) . . . .
S1B C2B C3B C4B 179.2(3) . . . .
S1B C2B C7B C6B -178.8(3) . . . .
N1B C1B N2B C3B -177.1(3) . . . .
C1B S1B C2B C3B 0.7(3) . . . .
C1B S1B C2B C7B 179.8(4) . . . .
C1B N2B C3B C2B 0.6(5) . . . .
C1B N2B C3B C4B -179.5(4) . . . .
C2B S1B C1B N1B 176.8(3) . . . .
C2B S1B C1B N2B -0.4(3) . . . .
C2B C3B C4B C5B -0.2(6) . . . .
N2B C3B C4B C5B 179.9(4) . . . .
C3B C2B C7B C6B 0.2(6) . . . .
C3B C4B C5B C6B 0.2(7) . . . .
C4B C5B C6B C7B 0.0(7) . . . .
C4B C5B C6B O1B -179.0(4) . . . .
C5B C6B C7B C2B -0.2(7) . . . .
C5B C6B O1B C8B -5.5(7) . . . .
C5B C6B O1B C8C 78(2) . . . .
C6B O1B C8B F1B -170.5(5) . . . .
C6B O1B C8B F2B 73.1(7) . . . .
C6B O1B C8C F1C -40(5) . . . .
C6B O1B C8C F2C 158.6(18) . . . .
C7B C2B C3B N2B 180.0(3) . . . .
C7B C2B C3B C4B 0.0(6) . . . .
C7B C6B O1B C8B 175.4(4) . . . .
C7B C6B O1B C8C -101(2) . . . .
O1B C6B C7B C2B 178.8(4) . . . .

_cod_database_fobs_code 4519507
